data_4116053
loop_
_publ_author_name
'Jianmin Li'
'Yanxiong Ke'
'Yugen Zhang'
'Gaofei He'
'Zheng Jiang'
'Masayoshi Nishiura'
'Tsuneo Imamoto'

_publ_section_title
;
 ((DABCO).ZnGe(HPO4)3: The First Zinco-Germanophosphate with a Unique
 Asymmetric Cage
;
_journal_name_full 'Journal of the American Chemical Society'
_journal_page_first 6110
_journal_page_last 6111
_journal_paper_doi 10.1021/ja000107m
_journal_volume 122
_journal_year 2000
_chemical_formula_sum 'C6 H15 Ge N2 O12 P3 Zn'
_chemical_formula_weight 538.08
_space_group_IT_number 2
_symmetry_cell_setting triclinic
_symmetry_Int_Tables_number 2
_symmetry_space_group_name_Hall '-P 1'
_symmetry_space_group_name_H-M 'P -1'
_cell_angle_alpha 97.96(3)
_cell_angle_beta 114.87(3)
_cell_angle_gamma 107.67(2)
_cell_formula_units_Z 2
_cell_length_a 9.982(6)
_cell_length_b 10.000(1)
_cell_length_c 9.576(4)
_cell_measurement_temperature 288.2
_cell_volume 786.2(7)
_computing_cell_refinement PROCESS
_computing_data_collection PROCESS
_computing_data_reduction 'teXsan Ver. 1.10'
_computing_publication_material 'teXsan Ver. 1.10'
_computing_structure_refinement 'teXsan Ver. 1.10'
_computing_structure_solution SIR97
_diffrn_detector_area_resol_mean 0.010000
_diffrn_measured_fraction_theta_full 0.7939
_diffrn_measured_fraction_theta_max 0.7939
_diffrn_measurement_device_type 'Rigaku RAXIS-II Imaging Plate'
_diffrn_measurement_method \w
_diffrn_radiation_type 'Mo K\a'
_diffrn_radiation_wavelength 0.7107
_diffrn_reflns_limit_h_max 11
_diffrn_reflns_limit_h_min 0
_diffrn_reflns_limit_k_max 10
_diffrn_reflns_limit_k_min -11
_diffrn_reflns_limit_l_max 10
_diffrn_reflns_limit_l_min -11
_diffrn_reflns_number 2858
_diffrn_reflns_theta_full 27.49
_diffrn_reflns_theta_max 27.49
_exptl_absorpt_coefficient_mu 3.809
_exptl_absorpt_correction_type none
_exptl_crystal_colour colorless
_exptl_crystal_density_diffrn 2.273
_exptl_crystal_description prism
_exptl_crystal_size_max 0.550
_exptl_crystal_size_mid 0.400
_exptl_crystal_size_min 0.350
_refine_diff_density_max 1.31
_refine_diff_density_min -1.70
_refine_ls_extinction_coef 0.12(1)
_refine_ls_extinction_method 'Zachariasen(1967) type 2 gaussian isotropic'
_refine_ls_goodness_of_fit_ref 3.192
_refine_ls_hydrogen_treatment noref
_refine_ls_number_parameters 227
_refine_ls_number_reflns 2799
_refine_ls_R_factor_gt 0.0685
_refine_ls_shift/su_max 0.0079
_refine_ls_structure_factor_coef F
_refine_ls_weighting_details 'w =3D 1/[\s^2^(Fo) + 0.00123|Fo|^2^]'
_refine_ls_weighting_scheme calc
_refine_ls_wR_factor_ref 0.1251
_reflns_number_gt 2799
_reflns_number_total 2858
_reflns_threshold_expression F^2^>2.0\s(F^2^)
_cod_data_source_file ja000107m.cif
_cod_data_source_block ZnGePO4
_cod_original_sg_symbol_H-M 'P -1 '
_cod_original_formula_sum 'C6 H15 Ge N2 O12 P3 Zn '
_cod_database_code 4116053

loop_
_symmetry_equiv_pos_as_xyz
x,y,z
-x,-y,-z

loop_
_atom_site_label
_atom_site_type_symbol
_atom_site_fract_x
_atom_site_fract_y
_atom_site_fract_z
_atom_site_U_iso_or_equiv
_atom_site_adp_type
_atom_site_occupancy
_atom_site_calc_flag
Ge(1) Ge 0.03306(8) 0.11545(7) -0.13641(8) 0.0342(3) Uani 1.00 d
Zn(1) Zn 0.79116(8) 0.34102(7) 0.31218(8) 0.0288(3) Uani 1.00 d
P(1) P 0.4002(2) 0.2291(2) 0.1746(2) 0.0292(4) Uani 1.00 d
P(2) P 1.0284(2) 0.6595(2) 0.3362(2) 0.0301(4) Uani 1.00 d
P(3) P 0.9699(2) 0.1929(2) 0.1539(2) 0.0301(4) Uani 1.00 d
O(1) O 0.5573(5) 0.2874(5) 0.1695(5) 0.033(1) Uani 1.00 d
O(2) O 0.3955(6) 0.3338(5) 0.3021(6) 0.040(1) Uani 1.00 d
O(3) O 0.2638(5) 0.1943(5) 0.0052(5) 0.035(1) Uani 1.00 d
O(4) O 0.3841(6) 0.0786(6) 0.2199(6) 0.045(1) Uani 1.00 d
O(5) O 0.8875(6) 0.5486(5) 0.3392(7) 0.042(1) Uani 1.00 d
O(6) O 0.9972(6) 0.7954(5) 0.3046(5) 0.034(1) Uani 1.00 d
O(7) O 1.1864(6) 0.7022(6) 0.4937(6) 0.041(1) Uani 1.00 d
O(8) O 1.0473(6) 0.5915(5) 0.1887(6) 0.038(1) Uani 1.00 d
O(9) O 0.8407(6) 0.2212(5) 0.1787(6) 0.041(1) Uani 1.00 d
O(10) O 1.1175(5) 0.3481(5) 0.2204(6) 0.037(1) Uani 1.00 d
O(11) O 1.0364(6) 0.0933(5) 0.2445(6) 0.040(1) Uani 1.00 d
O(12) O 0.9061(6) 0.1294(5) -0.0283(5) 0.037(1) Uani 1.00 d
N(1) N 0.6016(7) 0.7727(6) 0.4437(7) 0.037(1) Uani 1.00 d
N(2) N 0.5200(7) 0.7456(6) 0.1520(7) 0.037(1) Uani 1.00 d
C(1) C 0.6054(8) 0.6511(7) 0.2051(8) 0.036(2) Uani 1.00 d
C(2) C 0.676(1) 0.6841(9) 0.3873(9) 0.045(2) Uani 1.00 d
C(3) C 0.6571(10) 0.9224(9) 0.4260(10) 0.051(2) Uani 1.00 d
C(4) C 0.6314(9) 0.9057(8) 0.2540(10) 0.043(2) Uani 1.00 d
C(5) C 0.3710(9) 0.7015(9) 0.1705(10) 0.046(2) Uani 1.00 d
C(6) C 0.4204(10) 0.695(1) 0.341(1) 0.054(2) Uani 1.00 d
H(1) H 1.0776 0.5027 0.1922 0.0560 Uiso 1.00 calc
H(2) H 1.2055 0.4406 0.2601 0.0442 Uiso 1.00 calc
H(3) H 0.3924 0.3995 0.3816 0.0483 Uiso 1.00 calc
H(4) H 0.5328 0.5503 0.1523 0.0429 Uiso 1.00 calc
H(5) H 0.6902 0.6705 0.1793 0.0429 Uiso 1.00 calc
H(6) H 0.6526 0.5936 0.4131 0.0529 Uiso 1.00 calc
H(7) H 0.7893 0.7376 0.4403 0.0529 Uiso 1.00 calc
H(8) H 0.7684 0.9763 0.5023 0.0617 Uiso 1.00 calc
H(9) H 0.5967 0.9730 0.4446 0.0617 Uiso 1.00 calc
H(10) H 0.5832 0.9688 0.2099 0.0522 Uiso 1.00 calc
H(11) H 0.7317 0.9291 0.2559 0.0522 Uiso 1.00 calc
H(12) H 0.2934 0.6085 0.0945 0.0551 Uiso 1.00 calc
H(13) H 0.3262 0.7737 0.1522 0.0551 Uiso 1.00 calc
H(14) H 0.3718 0.7426 0.3861 0.0653 Uiso 1.00 calc
H(15) H 0.3873 0.5952 0.3402 0.0653 Uiso 1.00 calc

loop_
_atom_site_aniso_label
_atom_site_aniso_U_11
_atom_site_aniso_U_22
_atom_site_aniso_U_33
_atom_site_aniso_U_12
_atom_site_aniso_U_13
_atom_site_aniso_U_23
Ge(1) 0.0317(5) 0.0379(6) 0.0307(5) 0.0137(3) 0.0139(4) 0.0108(3)
Zn(1) 0.0259(5) 0.0322(5) 0.0262(5) 0.0111(3) 0.0117(4) 0.0094(3)
P(1) 0.0216(8) 0.0386(9) 0.0237(8) 0.0104(6) 0.0095(6) 0.0092(6)
P(2) 0.0272(8) 0.0338(9) 0.0283(9) 0.0128(6) 0.0121(7) 0.0113(6)
P(3) 0.0289(8) 0.0322(8) 0.0284(9) 0.0120(6) 0.0144(7) 0.0075(6)
O(1) 0.022(2) 0.048(3) 0.029(2) 0.013(2) 0.014(2) 0.016(2)
O(2) 0.041(3) 0.043(3) 0.034(3) 0.014(2) 0.020(2) 0.003(2)
O(3) 0.029(2) 0.043(3) 0.029(2) 0.013(2) 0.012(2) 0.014(2)
O(4) 0.032(3) 0.042(3) 0.045(3) 0.010(2) 0.008(2) 0.016(2)
O(5) 0.037(3) 0.034(3) 0.062(3) 0.014(2) 0.031(2) 0.020(2)
O(6) 0.041(2) 0.033(2) 0.031(2) 0.019(2) 0.017(2) 0.013(2)
O(7) 0.033(2) 0.057(3) 0.032(2) 0.021(2) 0.012(2) 0.020(2)
O(8) 0.044(3) 0.046(3) 0.035(3) 0.024(2) 0.023(2) 0.016(2)
O(9) 0.040(3) 0.043(3) 0.043(3) 0.021(2) 0.023(2) 0.008(2)
O(10) 0.024(2) 0.035(2) 0.043(3) 0.010(2) 0.013(2) 0.007(2)
O(11) 0.044(3) 0.039(3) 0.028(2) 0.020(2) 0.009(2) 0.010(2)
O(12) 0.038(2) 0.041(2) 0.029(2) 0.013(2) 0.018(2) 0.006(2)
N(1) 0.033(3) 0.044(3) 0.030(3) 0.013(2) 0.015(2) 0.011(2)
N(2) 0.034(3) 0.045(3) 0.033(3) 0.021(2) 0.014(2) 0.013(2)
C(1) 0.036(3) 0.038(3) 0.036(3) 0.021(3) 0.015(3) 0.010(2)
C(2) 0.056(4) 0.051(4) 0.037(4) 0.031(3) 0.025(3) 0.017(3)
C(3) 0.045(4) 0.052(5) 0.039(4) 0.018(3) 0.011(3) 0.004(3)
C(4) 0.044(4) 0.046(4) 0.045(4) 0.019(3) 0.026(3) 0.015(3)
C(5) 0.029(3) 0.060(4) 0.044(4) 0.019(3) 0.015(3) 0.012(3)
C(6) 0.040(4) 0.078(6) 0.045(4) 0.015(4) 0.027(4) 0.017(4)

loop_
_atom_type_symbol
_atom_type_description
_atom_type_scat_dispersion_real
_atom_type_scat_dispersion_imag
_atom_type_scat_source
C C 0.003 0.002
;International Tables for Crystallography
(1992, Vol. C, Tables 4.2.6.8 and 6.1.1.1)
;
H H 0.000 0.000
;International Tables for Crystallography
(1992, Vol. C, Table 6.1.1.2)
;
N N 0.006 0.003
;International Tables for Crystallography
(1992, Vol. C, Tables 4.2.6.8 and 6.1.1.1)
;
O O 0.011 0.006
;International Tables for Crystallography
(1992, Vol. C, Tables 4.2.6.8 and 6.1.1.1)
;
Ge Ge 0.155 1.800
;International Tables for Crystallography
(1992, Vol. C, Tables 4.2.6.8 and 6.1.1.1)
;
P P 0.102 0.094
;International Tables for Crystallography
(1992, Vol. C, Tables 4.2.6.8 and 6.1.1.1)
;
Zn Zn 0.284 1.430
;International Tables for Crystallography
(1992, Vol. C, Tables 4.2.6.8 and 6.1.1.1)
;

loop_
_geom_angle_atom_site_label_1
_geom_angle_atom_site_label_2
_geom_angle_atom_site_label_3
_geom_angle
_geom_angle_site_symmetry_2
_geom_angle_site_symmetry_3
_geom_angle_publ_flag
O(3) Ge(1) O(6) 105.5(2) 1_555 2_665 yes
O(3) Ge(1) O(11) 107.2(2) 1_555 2_655 yes
O(3) Ge(1) O(12) 115.2(2) 1_555 1_455 yes
O(6) Ge(1) O(11) 104.4(2) 2_665 2_655 yes
O(6) Ge(1) O(12) 115.8(2) 2_665 1_455 yes
O(11) Ge(1) O(12) 108.0(2) 2_655 1_455 yes
O(1) Zn(1) O(5) 103.0(2) 1_555 1_555 yes
O(1) Zn(1) O(7) 106.7(2) 1_555 2_766 yes
O(1) Zn(1) O(9) 102.3(2) 1_555 1_555 yes
O(5) Zn(1) O(7) 114.3(2) 1_555 2_766 yes
O(5) Zn(1) O(9) 112.4(2) 1_555 1_555 yes
O(7) Zn(1) O(9) 116.2(2) 2_766 1_555 yes
O(1) P(1) O(2) 113.1(3) 1_555 1_555 yes
O(1) P(1) O(3) 107.1(3) 1_555 1_555 yes
O(1) P(1) O(4) 107.6(3) 1_555 1_555 yes
O(2) P(1) O(3) 112.8(3) 1_555 1_555 yes
O(2) P(1) O(4) 107.4(3) 1_555 1_555 yes
O(3) P(1) O(4) 108.6(3) 1_555 1_555 yes
O(5) P(2) O(6) 111.0(3) 1_555 1_555 yes
O(5) P(2) O(7) 111.0(3) 1_555 1_555 yes
O(5) P(2) O(8) 110.1(3) 1_555 1_555 yes
O(6) P(2) O(7) 111.1(3) 1_555 1_555 yes
O(6) P(2) O(8) 104.8(3) 1_555 1_555 yes
O(7) P(2) O(8) 108.6(3) 1_555 1_555 yes
O(9) P(3) O(10) 107.2(3) 1_555 1_555 yes
O(9) P(3) O(11) 115.1(3) 1_555 1_555 yes
O(9) P(3) O(12) 109.2(3) 1_555 1_555 yes
O(10) P(3) O(11) 106.6(3) 1_555 1_555 yes
O(10) P(3) O(12) 108.3(3) 1_555 1_555 yes
O(11) P(3) O(12) 110.2(3) 1_555 1_555 yes
Zn(1) O(1) P(1) 138.8(3) 1_555 1_555 yes
Ge(1) O(3) P(1) 146.6(3) 1_555 1_555 yes
Zn(1) O(5) P(2) 140.6(3) 1_555 1_555 yes
Ge(1) O(6) P(2) 136.0(3) 2_665 1_555 yes
Zn(1) O(7) P(2) 126.9(3) 2_766 1_555 yes
Zn(1) O(9) P(3) 146.8(3) 1_555 1_555 yes
Ge(1) O(11) P(3) 121.9(3) 2_655 1_555 yes
Ge(1) O(12) P(3) 127.3(3) 1_655 1_555 yes
C(2) N(1) C(3) 109.5(6) 1_555 1_555 yes
C(2) N(1) C(6) 108.6(6) 1_555 1_555 yes
C(3) N(1) C(6) 109.6(6) 1_555 1_555 yes
C(1) N(2) C(4) 109.3(5) 1_555 1_555 yes
C(1) N(2) C(5) 110.3(5) 1_555 1_555 yes
C(4) N(2) C(5) 109.5(5) 1_555 1_555 yes
N(2) C(1) C(2) 108.9(5) 1_555 1_555 yes
N(1) C(2) C(1) 109.1(6) 1_555 1_555 yes
N(1) C(3) C(4) 108.8(6) 1_555 1_555 yes
N(2) C(4) C(3) 107.8(6) 1_555 1_555 yes
N(2) C(5) C(6) 108.0(6) 1_555 1_555 yes
N(1) C(6) C(5) 109.3(6) 1_555 1_555 yes

loop_
_geom_bond_atom_site_label_1
_geom_bond_atom_site_label_2
_geom_bond_distance
_geom_bond_site_symmetry_2
_geom_bond_publ_flag
Ge(1) O(3) 1.934(5) . yes
Ge(1) O(6) 1.906(4) 2_665 yes
Ge(1) O(11) 1.957(5) 2_655 yes
Ge(1) O(12) 1.967(5) 1_455 yes
Zn(1) O(1) 1.990(4) . yes
Zn(1) O(5) 1.931(4) . yes
Zn(1) O(7) 1.904(5) 2_766 yes
Zn(1) O(9) 1.945(5) . yes
P(1) O(1) 1.523(4) . yes
P(1) O(2) 1.521(5) . yes
P(1) O(3) 1.518(4) . yes
P(1) O(4) 1.604(5) . yes
P(2) O(5) 1.518(4) . yes
P(2) O(6) 1.526(4) . yes
P(2) O(7) 1.536(5) . yes
P(2) O(8) 1.591(5) . yes
P(3) O(9) 1.503(5) . yes
P(3) O(10) 1.592(5) . yes
P(3) O(11) 1.531(5) . yes
P(3) O(12) 1.538(5) . yes
N(1) C(2) 1.493(9) . yes
N(1) C(3) 1.49(1) . yes
N(1) C(6) 1.510(9) . yes
N(2) C(1) 1.462(8) . yes
N(2) C(4) 1.525(9) . yes
N(2) C(5) 1.510(9) . yes
C(1) C(2) 1.521(10) . yes
C(3) C(4) 1.53(1) . yes
C(5) C(6) 1.51(1) . yes

loop_
_geom_contact_atom_site_label_1
_geom_contact_atom_site_label_2
_geom_contact_distance
_geom_contact_site_symmetry_2
P(1) N(2) 3.561(6) 2_665
P(3) O(2) 3.576(6) 1_655
O(1) N(2) 2.784(7) 2_665
O(1) C(1) 3.468(8) .
O(1) C(1) 3.493(8) 2_665
O(1) C(4) 3.595(9) 2_665
O(2) N(1) 2.782(8) 2_666
O(2) C(6) 3.23(1) 2_666
O(2) C(2) 3.353(9) 2_666
O(2) C(2) 3.479(10) .
O(2) C(6) 3.50(1) .
O(3) N(2) 3.079(8) 2_665
O(3) C(1) 3.162(8) 2_665
O(3) C(4) 3.222(9) 2_665
O(4) N(1) 3.282(8) 2_666
O(4) C(4) 3.355(10) 1_545
O(4) C(3) 3.560(10) 1_545
O(4) C(3) 3.58(1) 2_666
O(5) C(2) 2.982(9) .
O(5) C(1) 3.115(8) .
O(6) O(11) 3.052(7) 1_565
O(6) O(12) 3.280(6) 2_765
O(6) C(3) 3.334(9) 2_776
O(6) C(1) 3.368(8) .
O(6) C(2) 3.516(10) .
O(7) C(6) 3.246(10) 1_655
O(7) C(3) 3.429(10) 2_776
O(8) C(6) 3.121(10) 1_655
O(8) C(5) 3.170(9) 1_655
O(8) O(12) 3.371(7) 2_765
O(8) O(8) 3.399(10) 2_765
O(9) C(5) 3.466(10) 2_665
O(9) C(4) 3.568(9) 1_545
O(10) C(6) 3.480(10) 1_655
O(10) C(2) 3.563(9) 2_766
O(11) O(12) 3.174(7) 2_755
O(11) N(1) 3.263(7) 2_766
O(11) C(2) 3.326(9) 2_766
O(11) C(3) 3.413(9) 2_766
O(12) C(5) 3.560(9) 2_665
